data_2224196
loop_
_publ_author_name
'G\"unther, Christiane'
'G\"orls, Helmar'
'Stachel, D\"orte'

_publ_section_title
;
 Copper(II) hydrogenphosphate, CuHPO~4~
;
_journal_coeditor_code FI2089
_journal_issue 12
_journal_name_full 'Acta Crystallographica Section E'
_journal_page_first i85
_journal_paper_doi 10.1107/S1600536809045632
_journal_volume 65
_journal_year 2009
_chemical_formula_iupac 'Cu H P O4'
_chemical_formula_moiety 'Cu H O4 P'
_chemical_formula_sum 'Cu H O4 P'
_chemical_formula_weight 159.52
_chemical_name_systematic
;
Copper(II) hydrogenphosphate
;
_space_group_IT_number 148
_symmetry_cell_setting rhombohedral
_symmetry_space_group_name_Hall '-P 3*'
_symmetry_space_group_name_H-M 'R -3 :R'
_atom_sites_solution_hydrogens geom
_atom_sites_solution_primary direct
_atom_sites_solution_secondary difmap
_audit_creation_method SHELXL-97
_cell_angle_alpha 114.678(2)
_cell_angle_beta 114.678(2)
_cell_angle_gamma 114.678(2)
_cell_formula_units_Z 6
_cell_length_a 9.5145(4)
_cell_length_b 9.5145(4)
_cell_length_c 9.5145(4)
_cell_measurement_reflns_used 3338
_cell_measurement_temperature 183(2)
_cell_measurement_theta_max 27.45
_cell_measurement_theta_min 3.38
_cell_volume 495.88(6)
_computing_cell_refinement 'DENZO (Otwinowski & Minor 1997)'
_computing_data_collection 'COLLECT (Nonius, 1998)'
_computing_data_reduction 'DENZO (Otwinowski & Minor 1997)'
_computing_molecular_graphics 'DIAMOND (Brandenburg, 2006)'
_computing_publication_material 'SHELXL97 (Sheldrick, 2008)'
_computing_structure_refinement 'SHELXL97 (Sheldrick, 2008)'
_computing_structure_solution 'SHELXS97 (Sheldrick, 2008)'
_diffrn_ambient_temperature 183(2)
_diffrn_measured_fraction_theta_full 0.997
_diffrn_measured_fraction_theta_max 0.997
_diffrn_measurement_device_type 'Bruker--Nonius KappaCCD'
_diffrn_measurement_method '\f and \w'
_diffrn_radiation_monochromator graphite
_diffrn_radiation_source 'fine-focus sealed tube'
_diffrn_radiation_type MoK\a
_diffrn_radiation_wavelength 0.71073
_diffrn_reflns_av_R_equivalents 0.0446
_diffrn_reflns_av_sigmaI/netI 0.0347
_diffrn_reflns_limit_h_max 12
_diffrn_reflns_limit_h_min -11
_diffrn_reflns_limit_k_max 12
_diffrn_reflns_limit_k_min -12
_diffrn_reflns_limit_l_max 12
_diffrn_reflns_limit_l_min -12
_diffrn_reflns_number 3338
_diffrn_reflns_theta_full 27.45
_diffrn_reflns_theta_max 27.45
_diffrn_reflns_theta_min 3.38
_exptl_absorpt_coefficient_mu 6.922
_exptl_absorpt_correction_type none
_exptl_crystal_colour green
_exptl_crystal_density_diffrn 3.205
_exptl_crystal_density_method 'not measured'
_exptl_crystal_description needles
_exptl_crystal_F_000 462
_exptl_crystal_size_max 0.05
_exptl_crystal_size_mid 0.03
_exptl_crystal_size_min 0.03
_refine_diff_density_max 0.624
_refine_diff_density_min -0.661
_refine_ls_extinction_coef 0.014(2)
_refine_ls_extinction_expression Fc^*^=kFc[1+0.001xFc^2^\l^3^/sin(2\q)]^-1/4^
_refine_ls_extinction_method 'SHELXL97 (Sheldrick, 2008)'
_refine_ls_goodness_of_fit_ref 1.024
_refine_ls_hydrogen_treatment refall
_refine_ls_matrix_type full
_refine_ls_number_parameters 60
_refine_ls_number_reflns 755
_refine_ls_number_restraints 0
_refine_ls_restrained_S_all 1.024
_refine_ls_R_factor_all 0.0331
_refine_ls_R_factor_gt 0.0259
_refine_ls_shift/su_max 0.000
_refine_ls_shift/su_mean 0.000
_refine_ls_structure_factor_coef Fsqd
_refine_ls_weighting_details 'calc w=1/[\s^2^(Fo^2^)+(0.0403P)^2^+0.166P] where P=(Fo^2^+2Fc^2^)/3'
_refine_ls_weighting_scheme calc
_refine_ls_wR_factor_gt 0.0636
_refine_ls_wR_factor_ref 0.0664
_reflns_number_gt 654
_reflns_number_total 755
_reflns_threshold_expression I>2\s(I)
_cod_data_source_file fi2089.cif
_cod_data_source_block I
_cod_original_sg_symbol_Hall '-P 3* '
_cod_original_sg_symbol_H-M 'R -3'
_cod_database_code 2224196
_cod_database_fobs_code 2224196

loop_
_symmetry_equiv_pos_as_xyz
'x, y, z'
'z, x, y'
'y, z, x'
'-x, -y, -z'
'-z, -x, -y'
'-y, -z, -x'

loop_
_atom_site_type_symbol
_atom_site_label
_atom_site_fract_x
_atom_site_fract_y
_atom_site_fract_z
_atom_site_U_iso_or_equiv
_atom_site_adp_type
_atom_site_calc_flag
_atom_site_refinement_flags
_atom_site_occupancy
_atom_site_disorder_assembly
_atom_site_disorder_group
Cu Cu1 0.91592(6) 0.43161(6) 0.19005(6) 0.00678(18) Uani d . 1 . .
P P1 1.31526(12) 0.74973(12) 0.68353(13) 0.0059(2) Uani d . 1 . .
O O1 1.1314(4) 0.5149(4) 0.4494(3) 0.0083(5) Uani d . 1 . .
O O2 1.5471(4) 0.8561(4) 0.7726(4) 0.0106(5) Uani d . 1 . .
O O3 1.3326(3) 0.7437(3) 0.8490(3) 0.0077(5) Uani d . 1 . .
O O4 1.2753(4) 0.8882(3) 0.6838(3) 0.0087(5) Uani d . 1 . .
H H2 1.555(8) 0.866(8) 0.689(8) 0.040(14) Uiso d . 1 . .

loop_
_atom_site_aniso_label
_atom_site_aniso_U_11
_atom_site_aniso_U_22
_atom_site_aniso_U_33
_atom_site_aniso_U_12
_atom_site_aniso_U_13
_atom_site_aniso_U_23
Cu1 0.0063(2) 0.0080(3) 0.0069(2) 0.0048(2) 0.0048(2) 0.0059(2)
P1 0.0063(4) 0.0066(4) 0.0068(4) 0.0049(3) 0.0050(3) 0.0054(3)
O1 0.0084(11) 0.0069(11) 0.0079(11) 0.0053(10) 0.0055(10) 0.0050(10)
O2 0.0096(11) 0.0151(12) 0.0120(11) 0.0095(10) 0.0086(10) 0.0106(10)
O3 0.0079(10) 0.0090(11) 0.0074(10) 0.0056(9) 0.0060(9) 0.0063(9)
O4 0.0109(11) 0.0085(10) 0.0070(10) 0.0076(9) 0.0059(9) 0.0058(9)

loop_
_atom_type_symbol
_atom_type_description
_atom_type_scat_dispersion_real
_atom_type_scat_dispersion_imag
_atom_type_scat_source
O O 0.0106 0.0060 'International Tables Vol C Tables 4.2.6.8 and 6.1.1.4'
H H 0.0000 0.0000 'International Tables Vol C Tables 4.2.6.8 and 6.1.1.4'
P P 0.1023 0.0942 'International Tables Vol C Tables 4.2.6.8 and 6.1.1.4'
Cu Cu 0.3201 1.2651 'International Tables Vol C Tables 4.2.6.8 and 6.1.1.4'

loop_
_geom_angle_atom_site_label_1
_geom_angle_atom_site_label_2
_geom_angle_atom_site_label_3
_geom_angle_site_symmetry_1
_geom_angle_site_symmetry_3
_geom_angle
_geom_angle_publ_flag
O1 Cu1 O4 . 2_544 163.91(9) ?
O1 Cu1 O3 . 5_776 91.59(9) ?
O4 Cu1 O3 2_544 5_776 94.28(9) ?
O1 Cu1 O3 . 4_766 94.20(9) ?
O4 Cu1 O3 2_544 4_766 84.72(9) ?
O3 Cu1 O3 5_776 4_766 162.12(8) ?
O1 Cu1 O4 . 3_554 112.90(9) ?
O4 Cu1 O4 2_544 3_554 83.13(4) ?
O3 Cu1 O4 5_776 3_554 74.64(8) ?
O3 Cu1 O4 4_766 3_554 87.53(8) ?
O4 P1 O1 . . 110.21(12) ?
O4 P1 O3 . . 111.35(12) ?
O1 P1 O3 . . 110.78(12) ?
O4 P1 O2 . . 111.98(13) ?
O1 P1 O2 . . 109.68(13) ?
O3 P1 O2 . . 102.64(12) ?
P1 O1 Cu1 . . 123.24(13) ?
P1 O2 H2 . . 110(3) ?
P1 O3 Cu1 . 6_767 128.15(13) ?
P1 O3 Cu1 . 4_766 126.96(13) ?
Cu1 O3 Cu1 6_767 4_766 101.63(10) ?
P1 O4 Cu1 . 3_665 132.92(13) ?
P1 O4 Cu1 . 2_655 125.51(12) ?
Cu1 O4 Cu1 3_665 2_655 90.84(8) ?

loop_
_geom_bond_atom_site_label_1
_geom_bond_atom_site_label_2
_geom_bond_site_symmetry_2
_geom_bond_distance
_geom_bond_publ_flag
Cu1 O1 . 1.925(2) y
Cu1 O4 2_544 1.932(2) y
Cu1 O3 5_776 1.971(2) y
Cu1 O3 4_766 1.992(2) y
Cu1 O4 3_554 2.360(2) y
P1 O4 . 1.515(2) y
P1 O1 . 1.530(2) y
P1 O3 . 1.541(2) y
P1 O2 . 1.571(2) y
O2 H2 . 0.87(5) ?
O3 Cu1 6_767 1.971(2) ?
O3 Cu1 4_766 1.992(2) ?
O4 Cu1 3_665 1.932(2) ?
O4 Cu1 2_655 2.360(2) ?

loop_
_geom_hbond_atom_site_label_D
_geom_hbond_atom_site_label_H
_geom_hbond_atom_site_label_A
_geom_hbond_site_symmetry_A
_geom_hbond_distance_DH
_geom_hbond_distance_HA
_geom_hbond_distance_DA
_geom_hbond_angle_DHA
O2 H2 O1 5_776 0.87(5) 1.93(5) 2.800(3) 176(5)
